data_7112079
loop_
_publ_author_name
'Andreas A. Danopoulos'
'Pierre Braunstein'

_publ_section_title
;
 'Janus-type' organopotassium chemistry observed in deprotonation of
 mesoionic imidazolium aminides and amino N-heterocyclic carbenes:
 coordination and organometallic polymers
;
_journal_name_full Chem.Commun.
_journal_page_first 3055
_journal_paper_doi 10.1039/c3cc49517e
_journal_volume 50
_journal_year 2014
_chemical_formula_moiety 'C41 H56 K N3 O'
_chemical_formula_sum 'C41 H56 K N3 O'
_chemical_formula_weight 645.99
_chemical_name_systematic
;
 ?
;
_space_group_IT_number 14
_symmetry_cell_setting monoclinic
_symmetry_space_group_name_Hall '-P 2ybc'
_symmetry_space_group_name_H-M 'P 1 21/c 1'
_atom_sites_solution_hydrogens geom
_atom_sites_solution_primary direct
_atom_sites_solution_secondary difmap
_audit_creation_method SHELXL-97
_cell_angle_alpha 90.00
_cell_angle_beta 126.430(2)
_cell_angle_gamma 90.00
_cell_formula_units_Z 4
_cell_length_a 15.3219(5)
_cell_length_b 14.8804(4)
_cell_length_c 21.0810(5)
_cell_measurement_reflns_used 9900
_cell_measurement_temperature 173(2)
_cell_measurement_theta_max 29.99
_cell_measurement_theta_min 2.69
_cell_volume 3867.1(2)
_computing_cell_refinement 'Bruker SAINT'
_computing_data_collection 'Bruker APEX2'
_computing_data_reduction 'Bruker SAINT'
_computing_molecular_graphics 'Bruker SHELXTL'
_computing_publication_material 'Bruker SHELXTL'
_computing_structure_refinement 'SHELXL-97 (Sheldrick, 2008)'
_computing_structure_solution 'SHELXS-97 (Sheldrick 2008)'
_diffrn_ambient_temperature 173(2)
_diffrn_measured_fraction_theta_full 0.996
_diffrn_measured_fraction_theta_max 0.996
_diffrn_measurement_device_type 'Bruker APEX-II CCD'
_diffrn_measurement_method '\f and \w scans'
_diffrn_radiation_monochromator graphite
_diffrn_radiation_source 'fine-focus sealed tube'
_diffrn_radiation_type MoK\a
_diffrn_radiation_wavelength 0.71073
_diffrn_reflns_av_R_equivalents 0.0360
_diffrn_reflns_av_sigmaI/netI 0.0453
_diffrn_reflns_limit_h_max 21
_diffrn_reflns_limit_h_min -21
_diffrn_reflns_limit_k_max 18
_diffrn_reflns_limit_k_min -20
_diffrn_reflns_limit_l_max 28
_diffrn_reflns_limit_l_min -29
_diffrn_reflns_number 33852
_diffrn_reflns_theta_full 30.03
_diffrn_reflns_theta_max 30.03
_diffrn_reflns_theta_min 1.65
_exptl_absorpt_coefficient_mu 0.170
_exptl_absorpt_correction_T_max 0.9586
_exptl_absorpt_correction_T_min 0.9350
_exptl_absorpt_correction_type multi-scan
_exptl_absorpt_process_details sadabs
_exptl_crystal_colour yellow
_exptl_crystal_density_diffrn 1.110
_exptl_crystal_density_method 'not measured'
_exptl_crystal_description prism
_exptl_crystal_F_000 1400
_exptl_crystal_size_max 0.40
_exptl_crystal_size_mid 0.30
_exptl_crystal_size_min 0.25
_refine_diff_density_max 1.284
_refine_diff_density_min -0.493
_refine_diff_density_rms 0.069
_refine_ls_extinction_method none
_refine_ls_goodness_of_fit_ref 1.035
_refine_ls_hydrogen_treatment constr
_refine_ls_matrix_type full
_refine_ls_number_parameters 426
_refine_ls_number_reflns 11263
_refine_ls_number_restraints 0
_refine_ls_restrained_S_all 1.035
_refine_ls_R_factor_all 0.1105
_refine_ls_R_factor_gt 0.0721
_refine_ls_shift/su_max 0.000
_refine_ls_shift/su_mean 0.000
_refine_ls_structure_factor_coef Fsqd
_refine_ls_weighting_details 'calc w=1/[\s^2^(Fo^2^)+(0.1051P)^2^+2.9251P] where P=(Fo^2^+2Fc^2^)/3'
_refine_ls_weighting_scheme calc
_refine_ls_wR_factor_gt 0.1891
_refine_ls_wR_factor_ref 0.2155
_reflns_number_gt 7446
_reflns_number_total 11263
_reflns_threshold_expression I>2\s(I)
_cod_data_source_file c3cc49517e2.cif
_cod_data_source_block complex11
_cod_original_cell_volume 3867.13(19)
_cod_original_sg_symbol_H-M 'P 21/c'
_cod_database_code 7112079

loop_
_symmetry_equiv_pos_as_xyz
'x, y, z'
'-x, y+1/2, -z+1/2'
'-x, -y, -z'
'x, -y-1/2, z-1/2'

loop_
_atom_site_label
_atom_site_type_symbol
_atom_site_fract_x
_atom_site_fract_y
_atom_site_fract_z
_atom_site_U_iso_or_equiv
_atom_site_adp_type
_atom_site_occupancy
_atom_site_symmetry_multiplicity
_atom_site_calc_flag
_atom_site_refinement_flags
C1 C 0.13328(16) -0.03776(13) 0.83008(12) 0.0236(4) Uani 1 1 d .
C2 C 0.27213(17) 0.06057(13) 0.91477(12) 0.0254(4) Uani 1 1 d .
H2 H 0.3420 0.0806 0.9576 0.030 Uiso 1 1 calc R
C3 C 0.18603(16) 0.11357(12) 0.86107(12) 0.0224(4) Uani 1 1 d .
C4 C 0.31258(16) -0.10196(12) 0.93362(12) 0.0220(4) Uani 1 1 d .
C5 C 0.37202(17) -0.12781(14) 0.90559(13) 0.0274(4) Uani 1 1 d .
C6 C 0.45021(19) -0.19474(16) 0.94705(16) 0.0369(5) Uani 1 1 d .
H6 H 0.4913 -0.2141 0.9292 0.044 Uiso 1 1 calc R
C7 C 0.46877(19) -0.23317(16) 1.01342(15) 0.0376(6) Uani 1 1 d .
H7 H 0.5231 -0.2781 1.0412 0.045 Uiso 1 1 calc R
C8 C 0.4094(2) -0.20712(15) 1.03971(14) 0.0350(5) Uani 1 1 d .
H8 H 0.4225 -0.2349 1.0852 0.042 Uiso 1 1 calc R
C9 C 0.33030(18) -0.14071(14) 1.00079(13) 0.0278(4) Uani 1 1 d .
C10 C 0.3553(2) -0.08264(18) 0.83452(15) 0.0397(6) Uani 1 1 d .
H10 H 0.2927 -0.0405 0.8123 0.048 Uiso 1 1 calc R
C11 C 0.3254(5) -0.1485(3) 0.7702(2) 0.0933(16) Uani 1 1 d .
H11A H 0.3846 -0.1917 0.7900 0.140 Uiso 1 1 calc R
H11B H 0.3131 -0.1160 0.7251 0.140 Uiso 1 1 calc R
H11C H 0.2591 -0.1805 0.7537 0.140 Uiso 1 1 calc R
C12 C 0.4524(4) -0.0268(3) 0.8585(2) 0.0929(16) Uani 1 1 d .
H12A H 0.4701 0.0144 0.9009 0.139 Uiso 1 1 calc R
H12B H 0.4359 0.0080 0.8131 0.139 Uiso 1 1 calc R
H12C H 0.5145 -0.0663 0.8771 0.139 Uiso 1 1 calc R
C13 C 0.2671(2) -0.1100(2) 1.03147(17) 0.0449(6) Uani 1 1 d .
H13 H 0.2507 -0.0448 1.0185 0.054 Uiso 1 1 calc R
C14 C 0.1630(3) -0.1567(4) 0.9927(3) 0.1032(19) Uani 1 1 d .
H14A H 0.1223 -0.1513 0.9354 0.155 Uiso 1 1 calc R
H14B H 0.1211 -0.1297 1.0093 0.155 Uiso 1 1 calc R
H14C H 0.1760 -0.2204 1.0076 0.155 Uiso 1 1 calc R
C15 C 0.3312(3) -0.1191(4) 1.1214(2) 0.0871(14) Uani 1 1 d .
H15A H 0.2937 -0.0862 1.1390 0.131 Uiso 1 1 calc R
H15B H 0.4042 -0.0943 1.1472 0.131 Uiso 1 1 calc R
H15C H 0.3366 -0.1828 1.1354 0.131 Uiso 1 1 calc R
C16 C -0.00373(16) 0.08123(13) 0.74860(12) 0.0237(4) Uani 1 1 d .
C17 C -0.06777(17) 0.11469(14) 0.77073(13) 0.0291(4) Uani 1 1 d .
C18 C -0.17007(19) 0.14862(16) 0.71153(16) 0.0381(5) Uani 1 1 d .
H18 H -0.2153 0.1711 0.7248 0.046 Uiso 1 1 calc R
C19 C -0.2066(2) 0.15008(17) 0.63380(15) 0.0424(6) Uani 1 1 d .
H19 H -0.2758 0.1745 0.5944 0.051 Uiso 1 1 calc R
C20 C -0.1427(2) 0.11615(17) 0.61338(14) 0.0391(6) Uani 1 1 d .
H20 H -0.1695 0.1166 0.5596 0.047 Uiso 1 1 calc R
C21 C -0.03926(18) 0.08096(14) 0.66990(13) 0.0290(5) Uani 1 1 d .
C22 C -0.0291(2) 0.11185(17) 0.85544(15) 0.0378(5) Uani 1 1 d .
H22 H 0.0503 0.0981 0.8889 0.045 Uiso 1 1 calc R
C23 C -0.0846(4) 0.0360(2) 0.8665(3) 0.0789(13) Uani 1 1 d .
H23A H -0.1619 0.0499 0.8381 0.118 Uiso 1 1 calc R
H23B H -0.0515 0.0289 0.9228 0.118 Uiso 1 1 calc R
H23C H -0.0764 -0.0199 0.8460 0.118 Uiso 1 1 calc R
C24 C -0.0432(3) 0.2000(2) 0.88396(19) 0.0616(9) Uani 1 1 d .
H24A H -0.0052 0.2477 0.8772 0.092 Uiso 1 1 calc R
H24B H -0.0129 0.1948 0.9399 0.092 Uiso 1 1 calc R
H24C H -0.1206 0.2146 0.8533 0.092 Uiso 1 1 calc R
C25 C 0.0293(2) 0.04320(17) 0.64643(14) 0.0368(5) Uani 1 1 d .
H25 H 0.1071 0.0486 0.6930 0.044 Uiso 1 1 calc R
C26 C 0.0156(3) 0.0931(2) 0.57705(17) 0.0513(7) Uani 1 1 d .
H26A H -0.0568 0.0809 0.5286 0.077 Uiso 1 1 calc R
H26B H 0.0708 0.0723 0.5708 0.077 Uiso 1 1 calc R
H26C H 0.0239 0.1579 0.5876 0.077 Uiso 1 1 calc R
C27 C 0.0049(3) -0.05666(18) 0.6261(2) 0.0565(8) Uani 1 1 d .
H27A H 0.0211 -0.0897 0.6722 0.085 Uiso 1 1 calc R
H27B H 0.0498 -0.0800 0.6108 0.085 Uiso 1 1 calc R
H27C H -0.0720 -0.0643 0.5822 0.085 Uiso 1 1 calc R
C28 C 0.23076(16) 0.26134(13) 0.90845(12) 0.0223(4) Uani 1 1 d .
C29 C 0.27242(18) 0.24390(13) 0.98749(13) 0.0275(4) Uani 1 1 d .
H29 H 0.2597 0.1868 1.0008 0.033 Uiso 1 1 calc R
C30 C 0.33116(19) 0.30724(14) 1.04612(13) 0.0298(5) Uani 1 1 d .
H30 H 0.3566 0.2926 1.0984 0.036 Uiso 1 1 calc R
C31 C 0.35458(18) 0.39224(14) 1.03144(13) 0.0284(4) Uani 1 1 d .
C32 C 0.31192(18) 0.41107(13) 0.95351(13) 0.0290(4) Uani 1 1 d .
H32 H 0.3242 0.4686 0.9407 0.035 Uiso 1 1 calc R
C33 C 0.25199(17) 0.34836(13) 0.89389(13) 0.0272(4) Uani 1 1 d .
H33 H 0.2242 0.3645 0.8414 0.033 Uiso 1 1 calc R
C34 C 0.4258(2) 0.45863(16) 1.09927(14) 0.0385(6) Uani 1 1 d .
C35 C 0.4385(4) 0.5471(2) 1.0699(2) 0.0903(15) Uani 1 1 d .
H35A H 0.4790 0.5894 1.1140 0.136 Uiso 1 1 calc R
H35B H 0.3667 0.5720 1.0295 0.136 Uiso 1 1 calc R
H35C H 0.4781 0.5371 1.0473 0.136 Uiso 1 1 calc R
C36 C 0.5344(4) 0.4188(3) 1.1564(3) 0.150(3) Uani 1 1 d .
H36A H 0.5868 0.4666 1.1880 0.225 Uiso 1 1 calc R
H36B H 0.5568 0.3861 1.1279 0.225 Uiso 1 1 calc R
H36C H 0.5315 0.3772 1.1912 0.225 Uiso 1 1 calc R
C37 C 0.3729(6) 0.4796(5) 1.1382(4) 0.164(4) Uani 1 1 d .
H37A H 0.3822 0.4287 1.1712 0.246 Uiso 1 1 calc R
H37B H 0.2954 0.4904 1.0979 0.246 Uiso 1 1 calc R
H37C H 0.4063 0.5333 1.1710 0.246 Uiso 1 1 calc R
C38 C -0.1754(3) -0.1819(2) 0.87437(17) 0.0493(7) Uani 1 1 d .
H38A H -0.1258 -0.1309 0.9040 0.059 Uiso 1 1 calc R
H38B H -0.1636 -0.2284 0.9123 0.059 Uiso 1 1 calc R
C39 C -0.2923(3) -0.1510(2) 0.8234(2) 0.0565(8) Uani 1 1 d .
H39A H -0.2984 -0.0882 0.8058 0.068 Uiso 1 1 calc R
H39B H -0.3251 -0.1558 0.8520 0.068 Uiso 1 1 calc R
C40 C -0.3464(3) -0.2162(2) 0.7535(2) 0.0612(8) Uani 1 1 d .
H40A H -0.3990 -0.2554 0.7529 0.073 Uiso 1 1 calc R
H40B H -0.3846 -0.1830 0.7030 0.073 Uiso 1 1 calc R
C41 C -0.2537(3) -0.2705(2) 0.76674(19) 0.0512(7) Uani 1 1 d .
H41A H -0.2485 -0.3295 0.7904 0.061 Uiso 1 1 calc R
H41B H -0.2637 -0.2805 0.7164 0.061 Uiso 1 1 calc R
N1 N 0.23744(13) -0.02925(11) 0.89449(10) 0.0234(3) Uani 1 1 d .
N2 N 0.10329(13) 0.05127(10) 0.80991(10) 0.0219(3) Uani 1 1 d .
N3 N 0.16720(14) 0.20296(11) 0.84598(10) 0.0250(4) Uani 1 1 d .
O1 O -0.15829(16) -0.21792(14) 0.81960(12) 0.0477(5) Uani 1 1 d .
K1 K -0.00706(4) -0.20337(3) 0.78096(3) 0.03224(14) Uani 1 1 d .

loop_
_atom_site_aniso_label
_atom_site_aniso_U_11
_atom_site_aniso_U_22
_atom_site_aniso_U_33
_atom_site_aniso_U_23
_atom_site_aniso_U_13
_atom_site_aniso_U_12
C1 0.0225(9) 0.0161(8) 0.0252(10) 0.0004(7) 0.0104(8) 0.0012(7)
C2 0.0223(9) 0.0159(8) 0.0256(10) -0.0002(7) 0.0075(8) -0.0020(7)
C3 0.0235(9) 0.0153(8) 0.0229(9) -0.0004(7) 0.0108(8) -0.0024(7)
C4 0.0197(9) 0.0152(8) 0.0246(9) 0.0005(7) 0.0095(8) -0.0004(7)
C5 0.0273(10) 0.0223(9) 0.0332(11) -0.0016(8) 0.0183(9) -0.0038(8)
C6 0.0275(11) 0.0312(11) 0.0549(15) -0.0043(10) 0.0261(11) 0.0015(9)
C7 0.0239(11) 0.0248(10) 0.0443(14) 0.0054(9) 0.0094(10) 0.0059(8)
C8 0.0357(12) 0.0248(10) 0.0297(11) 0.0067(8) 0.0114(10) 0.0019(9)
C9 0.0308(11) 0.0227(9) 0.0273(10) 0.0021(8) 0.0158(9) 0.0013(8)
C10 0.0458(14) 0.0421(13) 0.0402(13) -0.0018(11) 0.0305(12) -0.0072(11)
C11 0.161(5) 0.070(2) 0.057(2) -0.0232(19) 0.069(3) -0.047(3)
C12 0.102(3) 0.115(4) 0.062(2) -0.002(2) 0.049(2) -0.064(3)
C13 0.0581(17) 0.0451(14) 0.0469(15) 0.0090(12) 0.0395(14) 0.0108(13)
C14 0.057(2) 0.184(5) 0.088(3) -0.074(3) 0.054(2) -0.046(3)
C15 0.071(3) 0.144(4) 0.054(2) -0.023(2) 0.041(2) -0.025(3)
C16 0.0201(9) 0.0154(8) 0.0249(9) 0.0003(7) 0.0075(8) -0.0002(7)
C17 0.0248(10) 0.0216(9) 0.0350(11) 0.0018(8) 0.0145(9) -0.0011(8)
C18 0.0245(11) 0.0319(12) 0.0470(14) -0.0020(10) 0.0153(11) 0.0033(9)
C19 0.0246(11) 0.0340(12) 0.0384(13) -0.0020(10) 0.0023(10) 0.0058(9)
C20 0.0330(12) 0.0348(12) 0.0256(11) -0.0030(9) 0.0044(10) 0.0043(10)
C21 0.0277(11) 0.0199(9) 0.0252(10) -0.0043(8) 0.0079(9) 0.0001(8)
C22 0.0376(13) 0.0418(13) 0.0410(13) 0.0091(10) 0.0272(11) 0.0077(10)
C23 0.148(4) 0.0425(17) 0.106(3) -0.0061(18) 0.108(3) -0.014(2)
C24 0.096(3) 0.0387(15) 0.0441(16) -0.0057(12) 0.0385(18) -0.0052(16)
C25 0.0392(13) 0.0356(12) 0.0292(12) -0.0049(9) 0.0168(10) 0.0027(10)
C26 0.069(2) 0.0452(15) 0.0420(15) -0.0026(12) 0.0342(15) -0.0033(14)
C27 0.091(2) 0.0309(13) 0.0621(19) -0.0027(12) 0.0537(19) 0.0083(14)
C28 0.0206(9) 0.0162(8) 0.0247(9) 0.0010(7) 0.0105(8) 0.0013(7)
C29 0.0343(11) 0.0179(9) 0.0304(11) 0.0006(8) 0.0194(9) -0.0028(8)
C30 0.0357(12) 0.0246(10) 0.0267(10) -0.0024(8) 0.0172(9) -0.0014(8)
C31 0.0278(10) 0.0193(9) 0.0325(11) -0.0062(8) 0.0148(9) -0.0015(8)
C32 0.0304(11) 0.0153(8) 0.0346(11) -0.0001(8) 0.0157(9) -0.0025(8)
C33 0.0281(10) 0.0181(9) 0.0270(10) 0.0041(7) 0.0117(9) -0.0005(7)
C34 0.0453(14) 0.0245(10) 0.0325(12) -0.0094(9) 0.0160(11) -0.0055(10)
C35 0.105(3) 0.0442(19) 0.060(2) -0.0147(16) 0.015(2) -0.030(2)
C36 0.096(4) 0.062(3) 0.099(3) -0.034(2) -0.047(3) 0.005(2)
C37 0.222(7) 0.173(6) 0.186(6) -0.151(6) 0.170(6) -0.117(6)
C38 0.0599(18) 0.0466(15) 0.0410(15) 0.0022(12) 0.0298(14) -0.0062(13)
C39 0.071(2) 0.0440(16) 0.069(2) 0.0081(14) 0.0492(19) 0.0070(14)
C40 0.0496(18) 0.070(2) 0.0514(18) 0.0076(16) 0.0231(15) 0.0061(16)
C41 0.0517(17) 0.0528(17) 0.0530(17) -0.0056(13) 0.0332(15) -0.0107(14)
N1 0.0214(8) 0.0157(7) 0.0253(8) 0.0009(6) 0.0096(7) 0.0004(6)
N2 0.0196(8) 0.0148(7) 0.0215(8) -0.0010(6) 0.0068(7) -0.0006(6)
N3 0.0262(9) 0.0151(7) 0.0235(8) 0.0006(6) 0.0093(7) -0.0013(6)
O1 0.0460(11) 0.0506(11) 0.0512(11) -0.0002(9) 0.0314(10) -0.0063(9)
K1 0.0328(3) 0.0233(2) 0.0311(3) -0.00610(18) 0.0138(2) -0.00836(18)

loop_
_atom_type_symbol
_atom_type_description
_atom_type_scat_dispersion_real
_atom_type_scat_dispersion_imag
_atom_type_scat_source
C C 0.0033 0.0016 'International Tables Vol C Tables 4.2.6.8 and 6.1.1.4'
H H 0.0000 0.0000 'International Tables Vol C Tables 4.2.6.8 and 6.1.1.4'
N N 0.0061 0.0033 'International Tables Vol C Tables 4.2.6.8 and 6.1.1.4'
O O 0.0106 0.0060 'International Tables Vol C Tables 4.2.6.8 and 6.1.1.4'
K K 0.2009 0.2494 'International Tables Vol C Tables 4.2.6.8 and 6.1.1.4'

loop_
_geom_angle_atom_site_label_1
_geom_angle_atom_site_label_2
_geom_angle_atom_site_label_3
_geom_angle
_geom_angle_site_symmetry_1
_geom_angle_site_symmetry_3
N1 C1 N2 101.37(16) . .
N1 C1 K1 126.53(13) . .
N2 C1 K1 129.55(13) . .
C3 C2 N1 106.94(17) . .
C3 C2 H2 126.5 . .
N1 C2 H2 126.5 . .
N3 C3 C2 136.47(19) . .
N3 C3 N2 119.55(17) . .
C2 C3 N2 103.90(16) . .
C9 C4 C5 121.98(18) . .
C9 C4 N1 120.10(18) . .
C5 C4 N1 117.77(18) . .
C6 C5 C4 117.6(2) . .
C6 C5 C10 120.9(2) . .
C4 C5 C10 121.5(2) . .
C7 C6 C5 121.1(2) . .
C7 C6 H6 119.5 . .
C5 C6 H6 119.5 . .
C8 C7 C6 120.5(2) . .
C8 C7 H7 119.8 . .
C6 C7 H7 119.8 . .
C7 C8 C9 121.1(2) . .
C7 C8 H8 119.5 . .
C9 C8 H8 119.5 . .
C8 C9 C4 117.9(2) . .
C8 C9 C13 121.0(2) . .
C4 C9 C13 121.2(2) . .
C12 C10 C11 111.8(3) . .
C12 C10 C5 111.0(2) . .
C11 C10 C5 112.5(2) . .
C12 C10 H10 107.0 . .
C11 C10 H10 107.0 . .
C5 C10 H10 107.0 . .
C10 C11 H11A 109.5 . .
C10 C11 H11B 109.5 . .
H11A C11 H11B 109.5 . .
C10 C11 H11C 109.5 . .
H11A C11 H11C 109.5 . .
H11B C11 H11C 109.5 . .
C10 C12 H12A 109.5 . .
C10 C12 H12B 109.5 . .
H12A C12 H12B 109.5 . .
C10 C12 H12C 109.5 . .
H12A C12 H12C 109.5 . .
H12B C12 H12C 109.5 . .
C14 C13 C9 112.2(3) . .
C14 C13 C15 109.4(3) . .
C9 C13 C15 113.3(3) . .
C14 C13 H13 107.2 . .
C9 C13 H13 107.2 . .
C15 C13 H13 107.2 . .
C13 C14 H14A 109.5 . .
C13 C14 H14B 109.5 . .
H14A C14 H14B 109.5 . .
C13 C14 H14C 109.5 . .
H14A C14 H14C 109.5 . .
H14B C14 H14C 109.5 . .
C13 C15 H15A 109.5 . .
C13 C15 H15B 109.5 . .
H15A C15 H15B 109.5 . .
C13 C15 H15C 109.5 . .
H15A C15 H15C 109.5 . .
H15B C15 H15C 109.5 . .
C17 C16 C21 122.40(19) . .
C17 C16 N2 117.59(19) . .
C21 C16 N2 119.92(18) . .
C17 C16 K1 80.85(12) . 2_556
C21 C16 K1 78.86(12) . 2_556
N2 C16 K1 108.41(11) . 2_556
C18 C17 C16 117.8(2) . .
C18 C17 C22 120.7(2) . .
C16 C17 C22 121.44(19) . .
C18 C17 K1 80.61(14) . 2_556
C16 C17 K1 74.81(12) . 2_556
C22 C17 K1 115.81(14) . 2_556
C19 C18 C17 121.0(2) . .
C19 C18 K1 78.24(16) . 2_556
C17 C18 K1 75.70(13) . 2_556
C19 C18 H18 119.5 . .
C17 C18 H18 119.5 . .
K1 C18 H18 117.2 2_556 .
C20 C19 C18 120.2(2) . .
C20 C19 K1 76.25(15) . 2_556
C18 C19 K1 78.47(15) . 2_556
C20 C19 H19 119.9 . .
C18 C19 H19 119.9 . .
K1 C19 H19 116.0 2_556 .
C19 C20 C21 121.7(2) . .
C19 C20 K1 80.37(15) . 2_556
C21 C20 K1 75.73(13) . 2_556
C19 C20 H20 119.1 . .
C21 C20 H20 119.1 . .
K1 C20 H20 115.1 2_556 .
C20 C21 C16 116.9(2) . .
C20 C21 C25 121.1(2) . .
C16 C21 C25 122.03(19) . .
C20 C21 K1 80.10(13) . 2_556
C16 C21 K1 76.56(11) . 2_556
C25 C21 K1 113.63(15) . 2_556
C24 C22 C17 113.4(2) . .
C24 C22 C23 111.1(3) . .
C17 C22 C23 110.0(3) . .
C24 C22 H22 107.3 . .
C17 C22 H22 107.3 . .
C23 C22 H22 107.3 . .
C22 C23 H23A 109.5 . .
C22 C23 H23B 109.5 . .
H23A C23 H23B 109.5 . .
C22 C23 H23C 109.5 . .
H23A C23 H23C 109.5 . .
H23B C23 H23C 109.5 . .
C22 C24 H24A 109.5 . .
C22 C24 H24B 109.5 . .
H24A C24 H24B 109.5 . .
C22 C24 H24C 109.5 . .
H24A C24 H24C 109.5 . .
H24B C24 H24C 109.5 . .
C21 C25 C27 110.5(2) . .
C21 C25 C26 113.7(2) . .
C27 C25 C26 109.2(2) . .
C21 C25 H25 107.7 . .
C27 C25 H25 107.7 . .
C26 C25 H25 107.7 . .
C25 C26 H26A 109.5 . .
C25 C26 H26B 109.5 . .
H26A C26 H26B 109.5 . .
C25 C26 H26C 109.5 . .
H26A C26 H26C 109.5 . .
H26B C26 H26C 109.5 . .
C25 C27 H27A 109.5 . .
C25 C27 H27B 109.5 . .
H27A C27 H27B 109.5 . .
C25 C27 H27C 109.5 . .
H27A C27 H27C 109.5 . .
H27B C27 H27C 109.5 . .
N3 C28 C29 125.31(18) . .
N3 C28 C33 119.45(18) . .
C29 C28 C33 115.11(18) . .
N3 C28 K1 48.29(9) . 2_556
C29 C28 K1 147.55(14) . 2_556
C33 C28 K1 78.82(12) . 2_556
C30 C29 C28 121.97(19) . .
C30 C29 H29 119.0 . .
C28 C29 H29 119.0 . .
C29 C30 C31 122.4(2) . .
C29 C30 H30 118.8 . .
C31 C30 H30 118.8 . .
C32 C31 C30 116.22(19) . .
C32 C31 C34 123.1(2) . .
C30 C31 C34 120.6(2) . .
C33 C32 C31 121.97(19) . .
C33 C32 H32 119.0 . .
C31 C32 H32 119.0 . .
C32 C33 C28 122.3(2) . .
C32 C33 K1 146.68(15) . 2_556
C28 C33 K1 77.42(12) . 2_556
C32 C33 H33 118.9 . .
C28 C33 H33 118.9 . .
K1 C33 H33 50.2 2_556 .
C36 C34 C37 110.6(5) . .
C36 C34 C35 109.0(4) . .
C37 C34 C35 106.7(4) . .
C36 C34 C31 109.5(2) . .
C37 C34 C31 109.2(3) . .
C35 C34 C31 111.8(2) . .
C34 C35 H35A 109.5 . .
C34 C35 H35B 109.5 . .
H35A C35 H35B 109.5 . .
C34 C35 H35C 109.5 . .
H35A C35 H35C 109.5 . .
H35B C35 H35C 109.5 . .
C34 C36 H36A 109.5 . .
C34 C36 H36B 109.5 . .
H36A C36 H36B 109.5 . .
C34 C36 H36C 109.5 . .
H36A C36 H36C 109.5 . .
H36B C36 H36C 109.5 . .
C34 C37 H37A 109.5 . .
C34 C37 H37B 109.5 . .
H37A C37 H37B 109.5 . .
C34 C37 H37C 109.5 . .
H37A C37 H37C 109.5 . .
H37B C37 H37C 109.5 . .
O1 C38 C39 104.3(2) . .
O1 C38 H38A 110.9 . .
C39 C38 H38A 110.9 . .
O1 C38 H38B 110.9 . .
C39 C38 H38B 110.9 . .
H38A C38 H38B 108.9 . .
C38 C39 C40 103.1(3) . .
C38 C39 H39A 111.1 . .
C40 C39 H39A 111.1 . .
C38 C39 H39B 111.1 . .
C40 C39 H39B 111.1 . .
H39A C39 H39B 109.1 . .
C41 C40 C39 104.4(3) . .
C41 C40 H40A 110.9 . .
C39 C40 H40A 110.9 . .
C41 C40 H40B 110.9 . .
C39 C40 H40B 110.9 . .
H40A C40 H40B 108.9 . .
O1 C41 C40 105.3(3) . .
O1 C41 H41A 110.7 . .
C40 C41 H41A 110.7 . .
O1 C41 H41B 110.7 . .
C40 C41 H41B 110.7 . .
H41A C41 H41B 108.8 . .
C1 N1 C2 113.64(16) . .
C1 N1 C4 124.96(16) . .
C2 N1 C4 120.88(16) . .
C1 N2 C3 114.14(16) . .
C1 N2 C16 124.75(16) . .
C3 N2 C16 120.81(15) . .
C3 N3 C28 117.42(17) . .
C3 N3 K1 132.66(13) . 2_556
C28 N3 K1 109.28(12) . 2_556
C38 O1 C41 103.9(2) . .
C38 O1 K1 139.66(17) . .
C41 O1 K1 116.15(16) . .
N3 K1 O1 80.33(6) 2_546 .
N3 K1 C1 143.31(6) 2_546 .
O1 K1 C1 119.48(6) . .
N3 K1 C16 55.16(5) 2_546 2_546
O1 K1 C16 96.87(6) . 2_546
C1 K1 C16 138.99(5) . 2_546
N3 K1 C21 73.19(5) 2_546 2_546
O1 K1 C21 84.14(6) . 2_546
C1 K1 C21 134.87(5) . 2_546
C16 K1 C21 24.57(5) 2_546 2_546
N3 K1 C17 63.16(5) 2_546 2_546
O1 K1 C17 121.10(6) . 2_546
C1 K1 C17 117.22(6) . 2_546
C16 K1 C17 24.34(5) 2_546 2_546
C21 K1 C17 43.25(6) 2_546 2_546
N3 K1 C20 96.01(6) 2_546 2_546
O1 K1 C20 95.70(7) . 2_546
C1 K1 C20 110.90(6) . 2_546
C16 K1 C20 42.07(5) 2_546 2_546
C21 K1 C20 24.16(5) 2_546 2_546
C17 K1 C20 48.99(6) 2_546 2_546
N3 K1 C19 102.34(6) 2_546 2_546
O1 K1 C19 118.82(7) . 2_546
C1 K1 C19 94.34(6) . 2_546
C16 K1 C19 48.57(5) 2_546 2_546
C21 K1 C19 42.18(6) 2_546 2_546
C17 K1 C19 41.72(6) 2_546 2_546
C20 K1 C19 23.38(7) 2_546 2_546
N3 K1 C28 22.43(5) 2_546 2_546
O1 K1 C28 84.38(6) . 2_546
C1 K1 C28 122.75(5) . 2_546
C16 K1 C28 75.97(5) 2_546 2_546
C21 K1 C28 95.52(5) 2_546 2_546
C17 K1 C28 78.25(5) 2_546 2_546
C20 K1 C28 117.75(5) 2_546 2_546
C19 K1 C28 119.85(6) 2_546 2_546
N3 K1 C18 86.72(6) 2_546 2_546
O1 K1 C18 133.32(6) . 2_546
C1 K1 C18 97.21(6) . 2_546
C16 K1 C18 41.78(5) 2_546 2_546
C21 K1 C18 49.21(6) 2_546 2_546
C17 K1 C18 23.69(5) 2_546 2_546
C20 K1 C18 41.20(7) 2_546 2_546
C19 K1 C18 23.29(7) 2_546 2_546
C28 K1 C18 99.92(6) 2_546 2_546
N3 K1 C33 44.29(5) 2_546 2_546
O1 K1 C33 76.78(6) . 2_546
C1 K1 C33 106.63(5) . 2_546
C16 K1 C33 99.25(5) 2_546 2_546
C21 K1 C33 116.49(5) 2_546 2_546
C17 K1 C33 101.41(5) 2_546 2_546
C20 K1 C33 140.13(5) 2_546 2_546
C19 K1 C33 143.11(6) 2_546 2_546
C28 K1 C33 23.75(5) 2_546 2_546
C18 K1 C33 121.58(6) 2_546 2_546

loop_
_geom_bond_atom_site_label_1
_geom_bond_atom_site_label_2
_geom_bond_distance
_geom_bond_site_symmetry_2
C1 N1 1.354(3) .
C1 N2 1.384(2) .
C1 K1 3.021(2) .
C2 C3 1.368(3) .
C2 N1 1.408(2) .
C2 H2 0.9500 .
C3 N3 1.358(2) .
C3 N2 1.416(2) .
C4 C9 1.398(3) .
C4 C5 1.402(3) .
C4 N1 1.431(2) .
C5 C6 1.395(3) .
C5 C10 1.518(3) .
C6 C7 1.376(4) .
C6 H6 0.9500 .
C7 C8 1.372(4) .
C7 H7 0.9500 .
C8 C9 1.392(3) .
C8 H8 0.9500 .
C9 C13 1.519(3) .
C10 C12 1.507(4) .
C10 C11 1.507(4) .
C10 H10 1.0000 .
C11 H11A 0.9800 .
C11 H11B 0.9800 .
C11 H11C 0.9800 .
C12 H12A 0.9800 .
C12 H12B 0.9800 .
C12 H12C 0.9800 .
C13 C14 1.465(5) .
C13 C15 1.539(5) .
C13 H13 1.0000 .
C14 H14A 0.9800 .
C14 H14B 0.9800 .
C14 H14C 0.9800 .
C15 H15A 0.9800 .
C15 H15B 0.9800 .
C15 H15C 0.9800 .
C16 C17 1.404(3) .
C16 C21 1.406(3) .
C16 N2 1.429(2) .
C16 K1 3.2882(19) 2_556
C17 C18 1.395(3) .
C17 C22 1.512(3) .
C17 K1 3.364(2) 2_556
C18 C19 1.382(4) .
C18 K1 3.425(3) 2_556
C18 H18 0.9500 .
C19 C20 1.377(4) .
C19 K1 3.422(3) 2_556
C19 H19 0.9500 .
C20 C21 1.401(3) .
C20 K1 3.372(2) 2_556
C20 H20 0.9500 .
C21 C25 1.510(3) .
C21 K1 3.317(2) 2_556
C22 C24 1.510(4) .
C22 C23 1.512(4) .
C22 H22 1.0000 .
C23 H23A 0.9800 .
C23 H23B 0.9800 .
C23 H23C 0.9800 .
C24 H24A 0.9800 .
C24 H24B 0.9800 .
C24 H24C 0.9800 .
C25 C27 1.530(4) .
C25 C26 1.539(4) .
C25 H25 1.0000 .
C26 H26A 0.9800 .
C26 H26B 0.9800 .
C26 H26C 0.9800 .
C27 H27A 0.9800 .
C27 H27B 0.9800 .
C27 H27C 0.9800 .
C28 N3 1.384(3) .
C28 C29 1.410(3) .
C28 C33 1.413(3) .
C28 K1 3.422(2) 2_556
C29 C30 1.380(3) .
C29 H29 0.9500 .
C30 C31 1.399(3) .
C30 H30 0.9500 .
C31 C32 1.389(3) .
C31 C34 1.536(3) .
C32 C33 1.387(3) .
C32 H32 0.9500 .
C33 K1 3.440(2) 2_556
C33 H33 0.9500 .
C34 C36 1.480(5) .
C34 C37 1.488(6) .
C34 C35 1.516(5) .
C35 H35A 0.9800 .
C35 H35B 0.9800 .
C35 H35C 0.9800 .
C36 H36A 0.9800 .
C36 H36B 0.9800 .
C36 H36C 0.9800 .
C37 H37A 0.9800 .
C37 H37B 0.9800 .
C37 H37C 0.9800 .
C38 O1 1.431(4) .
C38 C39 1.513(5) .
C38 H38A 0.9900 .
C38 H38B 0.9900 .
C39 C40 1.532(5) .
C39 H39A 0.9900 .
C39 H39B 0.9900 .
C40 C41 1.509(5) .
C40 H40A 0.9900 .
C40 H40B 0.9900 .
C41 O1 1.434(4) .
C41 H41A 0.9900 .
C41 H41B 0.9900 .
N3 K1 2.7067(17) 2_556
O1 K1 2.885(2) .
K1 N3 2.7067(18) 2_546
K1 C16 3.288(2) 2_546
K1 C21 3.317(2) 2_546
K1 C17 3.364(2) 2_546
K1 C20 3.372(2) 2_546
K1 C19 3.422(3) 2_546
K1 C28 3.422(2) 2_546
K1 C18 3.425(3) 2_546
K1 C33 3.440(2) 2_546

loop_
_geom_torsion_atom_site_label_1
_geom_torsion_atom_site_label_2
_geom_torsion_atom_site_label_3
_geom_torsion_atom_site_label_4
_geom_torsion
_geom_torsion_site_symmetry_1
_geom_torsion_site_symmetry_4
N1 C2 C3 N3 -177.0(2) . .
N1 C2 C3 N2 -0.8(2) . .
C9 C4 C5 C6 0.3(3) . .
N1 C4 C5 C6 175.92(19) . .
C9 C4 C5 C10 -177.5(2) . .
N1 C4 C5 C10 -1.9(3) . .
C4 C5 C6 C7 -0.6(3) . .
C10 C5 C6 C7 177.3(2) . .
C5 C6 C7 C8 0.9(4) . .
C6 C7 C8 C9 -0.8(4) . .
C7 C8 C9 C4 0.6(3) . .
C7 C8 C9 C13 -178.1(2) . .
C5 C4 C9 C8 -0.3(3) . .
N1 C4 C9 C8 -175.79(19) . .
C5 C4 C9 C13 178.4(2) . .
N1 C4 C9 C13 2.9(3) . .
C6 C5 C10 C12 -67.2(4) . .
C4 C5 C10 C12 110.6(3) . .
C6 C5 C10 C11 59.0(4) . .
C4 C5 C10 C11 -123.2(3) . .
C8 C9 C13 C14 -95.5(4) . .
C4 C9 C13 C14 85.9(4) . .
C8 C9 C13 C15 29.1(4) . .
C4 C9 C13 C15 -149.6(3) . .
C21 C16 C17 C18 0.0(3) . .
N2 C16 C17 C18 176.53(19) . .
K1 C16 C17 C18 70.47(19) 2_556 .
C21 C16 C17 C22 178.2(2) . .
N2 C16 C17 C22 -5.2(3) . .
K1 C16 C17 C22 -111.27(19) 2_556 .
C21 C16 C17 K1 -70.49(18) . 2_556
N2 C16 C17 K1 106.06(16) . 2_556
C16 C17 C18 C19 -0.7(3) . .
C22 C17 C18 C19 -179.0(2) . .
K1 C17 C18 C19 66.5(2) 2_556 .
C16 C17 C18 K1 -67.20(17) . 2_556
C22 C17 C18 K1 114.5(2) . 2_556
C17 C18 C19 C20 1.3(4) . .
K1 C18 C19 C20 66.5(2) 2_556 .
C17 C18 C19 K1 -65.2(2) . 2_556
C18 C19 C20 C21 -1.2(4) . .
K1 C19 C20 C21 66.5(2) 2_556 .
C18 C19 C20 K1 -67.7(2) . 2_556
C19 C20 C21 C16 0.4(4) . .
K1 C20 C21 C16 69.33(17) 2_556 .
C19 C20 C21 C25 179.4(2) . .
K1 C20 C21 C25 -111.7(2) 2_556 .
C19 C20 C21 K1 -68.9(2) . 2_556
C17 C16 C21 C20 0.1(3) . .
N2 C16 C21 C20 -176.33(19) . .
K1 C16 C21 C20 -71.38(19) 2_556 .
C17 C16 C21 C25 -178.8(2) . .
N2 C16 C21 C25 4.7(3) . .
K1 C16 C21 C25 109.7(2) 2_556 .
C17 C16 C21 K1 71.53(18) . 2_556
N2 C16 C21 K1 -104.95(16) . 2_556
C18 C17 C22 C24 -49.6(3) . .
C16 C17 C22 C24 132.2(3) . .
K1 C17 C22 C24 44.8(3) 2_556 .
C18 C17 C22 C23 75.5(3) . .
C16 C17 C22 C23 -102.7(3) . .
K1 C17 C22 C23 169.9(2) 2_556 .
C20 C21 C25 C27 -88.5(3) . .
C16 C21 C25 C27 90.4(3) . .
K1 C21 C25 C27 178.98(18) 2_556 .
C20 C21 C25 C26 34.8(3) . .
C16 C21 C25 C26 -146.2(2) . .
K1 C21 C25 C26 -57.7(2) 2_556 .
N3 C28 C29 C30 -176.9(2) . .
C33 C28 C29 C30 -1.1(3) . .
K1 C28 C29 C30 -110.8(3) 2_556 .
C28 C29 C30 C31 -0.9(4) . .
C29 C30 C31 C32 2.3(3) . .
C29 C30 C31 C34 -176.4(2) . .
C30 C31 C32 C33 -1.7(3) . .
C34 C31 C32 C33 177.0(2) . .
C31 C32 C33 C28 -0.2(3) . .
C31 C32 C33 K1 119.2(3) . 2_556
N3 C28 C33 C32 177.7(2) . .
C29 C28 C33 C32 1.6(3) . .
K1 C28 C33 C32 150.7(2) 2_556 .
N3 C28 C33 K1 27.08(17) . 2_556
C29 C28 C33 K1 -149.03(18) . 2_556
C32 C31 C34 C36 -118.2(4) . .
C30 C31 C34 C36 60.4(5) . .
C32 C31 C34 C37 120.5(4) . .
C30 C31 C34 C37 -60.9(5) . .
C32 C31 C34 C35 2.7(4) . .
C30 C31 C34 C35 -178.7(3) . .
O1 C38 C39 C40 30.2(3) . .
C38 C39 C40 C41 -6.1(3) . .
C39 C40 C41 O1 -20.0(3) . .
N2 C1 N1 C2 0.3(2) . .
K1 C1 N1 C2 -162.89(14) . .
N2 C1 N1 C4 -171.42(18) . .
K1 C1 N1 C4 25.4(3) . .
C3 C2 N1 C1 0.3(3) . .
C3 C2 N1 C4 172.43(18) . .
C9 C4 N1 C1 -97.6(2) . .
C5 C4 N1 C1 86.7(2) . .
C9 C4 N1 C2 91.2(2) . .
C5 C4 N1 C2 -84.5(2) . .
N1 C1 N2 C3 -0.9(2) . .
K1 C1 N2 C3 161.62(14) . .
N1 C1 N2 C16 -174.55(18) . .
K1 C1 N2 C16 -12.1(3) . .
N3 C3 N2 C1 178.12(19) . .
C2 C3 N2 C1 1.1(2) . .
N3 C3 N2 C16 -7.9(3) . .
C2 C3 N2 C16 175.04(19) . .
C17 C16 N2 C1 101.4(2) . .
C21 C16 N2 C1 -82.0(3) . .
K1 C16 N2 C1 -169.51(16) 2_556 .
C17 C16 N2 C3 -71.9(2) . .
C21 C16 N2 C3 104.7(2) . .
K1 C16 N2 C3 17.2(2) 2_556 .
C2 C3 N3 C28 -26.5(4) . .
N2 C3 N3 C28 157.72(18) . .
C2 C3 N3 K1 163.9(2) . 2_556
N2 C3 N3 K1 -11.9(3) . 2_556
C29 C28 N3 C3 -33.0(3) . .
C33 C28 N3 C3 151.3(2) . .
K1 C28 N3 C3 -172.0(2) 2_556 .
C29 C28 N3 K1 138.94(18) . 2_556
C33 C28 N3 K1 -36.7(2) . 2_556
C39 C38 O1 C41 -44.0(3) . .
C39 C38 O1 K1 129.5(2) . .
C40 C41 O1 C38 39.9(3) . .
C40 C41 O1 K1 -135.4(2) . .
C38 O1 K1 N3 -168.8(3) . 2_546
C41 O1 K1 N3 4.21(19) . 2_546
C38 O1 K1 C1 -21.8(3) . .
C41 O1 K1 C1 151.14(18) . .
C38 O1 K1 C16 138.4(3) . 2_546
C41 O1 K1 C16 -48.62(19) . 2_546
C38 O1 K1 C21 117.4(3) . 2_546
C41 O1 K1 C21 -69.68(19) . 2_546
C38 O1 K1 C17 140.9(2) . 2_546
C41 O1 K1 C17 -46.2(2) . 2_546
C38 O1 K1 C20 96.1(3) . 2_546
C41 O1 K1 C20 -90.94(19) . 2_546
C38 O1 K1 C19 92.4(3) . 2_546
C41 O1 K1 C19 -94.6(2) . 2_546
C38 O1 K1 C28 -146.5(3) . 2_546
C41 O1 K1 C28 26.47(19) . 2_546
C38 O1 K1 C18 115.2(3) . 2_546
C41 O1 K1 C18 -71.9(2) . 2_546
C38 O1 K1 C33 -123.6(3) . 2_546
C41 O1 K1 C33 49.31(19) . 2_546
N1 C1 K1 N3 -146.21(15) . 2_546
N2 C1 K1 N3 55.3(2) . 2_546
N1 C1 K1 O1 97.98(17) . .
N2 C1 K1 O1 -60.49(19) . .
N1 C1 K1 C16 -51.3(2) . 2_546
N2 C1 K1 C16 150.27(16) . 2_546
N1 C1 K1 C21 -15.4(2) . 2_546
N2 C1 K1 C21 -173.90(15) . 2_546
N1 C1 K1 C17 -65.38(18) . 2_546
N2 C1 K1 C17 136.16(17) . 2_546
N1 C1 K1 C20 -11.78(19) . 2_546
N2 C1 K1 C20 -170.24(17) . 2_546
N1 C1 K1 C19 -28.77(18) . 2_546
N2 C1 K1 C19 172.77(18) . 2_546
N1 C1 K1 C28 -158.74(15) . 2_546
N2 C1 K1 C28 42.8(2) . 2_546
N1 C1 K1 C18 -52.01(18) . 2_546
N2 C1 K1 C18 149.53(18) . 2_546
N1 C1 K1 C33 -178.07(16) . 2_546
N2 C1 K1 C33 23.47(19) . 2_546
